data_1536812
loop_
_publ_author_name
'Evsyunin, V.G.'
'Sapozhnikov, A.N.'
'Rastsvetaeva, R.K.'
'Kashaev, A.A.'

_publ_section_title
;
 Crystal structure of the potassium-rich hauyne from Arissia (Italy)
;
_journal_name_full Kristallografiya
_journal_page_first 659
_journal_page_last 662
_journal_volume 41
_journal_year 1996
_chemical_formula_sum 'Al6 Ca1.89 K1.39 Na4.4 O31.36 S1.84 Si6'
_chemical_name_systematic '(Na4.4 K1.39 Ca1.89) (Al6 Si6 O24) (S O4)1.84'
_space_group_IT_number 218
_symmetry_space_group_name_Hall 'P -4n 2 3'
_symmetry_space_group_name_H-M 'P -4 3 n'
_cell_angle_alpha 90
_cell_angle_beta 90
_cell_angle_gamma 90
_cell_formula_units_Z 1
_cell_length_a 9.118
_cell_length_b 9.118
_cell_length_c 9.118
_cell_volume 758.052
_citation_journal_id_ASTM KRISAJ
_cod_data_source_file Evsyunin_KRISAJ_1996_1539.cif
_cod_data_source_block Al6Ca1.89K1.39Na4.4O31.36S1.84Si6
_cod_original_cell_volume 758.0516
_cod_database_code 1536812

loop_
_symmetry_equiv_pos_as_xyz
x,y,z
y+1/2,-x+1/2,-z+1/2
-x,-y,z
-y+1/2,x+1/2,-z+1/2
x,-y,-z
-y+1/2,-x+1/2,z+1/2
-x,y,-z
y+1/2,x+1/2,z+1/2
z,x,y
x+1/2,-z+1/2,-y+1/2
-z,-x,y
-x+1/2,z+1/2,-y+1/2
z,-x,-y
-x+1/2,-z+1/2,y+1/2
-z,x,-y
x+1/2,z+1/2,y+1/2
y,z,x
y,-z,-x
-z+1/2,-y+1/2,x+1/2
-y,z,-x
z+1/2,y+1/2,x+1/2
-y,-z,x
-z+1/2,y+1/2,-x+1/2
z+1/2,-y+1/2,-x+1/2

loop_
_atom_site_label
_atom_site_type_symbol
_atom_site_fract_x
_atom_site_fract_y
_atom_site_fract_z
_atom_site_occupancy
_atom_site_U_iso_or_equiv
Si1 Si+4 0.5 0 0.25 1 0.0
O1 O-2 0.3558 0.0327 0.3457 1 0.0
Na2 Na+1 0.2969 0.2969 0.2969 0.24 0.0
Na1 Na+1 0.3271 0.3271 0.3271 0.116 0.0
K1 K+1 0.3271 0.3271 0.3271 0.174 0.0
Na3 Na+1 0.2659 0.2659 0.2659 0.194 0.0
S1 S+6 0 0 0 0.92 0.0
Al1 Al+3 0.5 0.25 0 1 0.0
Ca1 Ca+2 0.2659 0.2659 0.2659 0.236 0.0
O3 O-2 0.409 0.409 0.409 0.44 0.0
O2 O-2 0.094 0.094 0.094 0.46 0.0
